data_4322641
loop_
_publ_author_name
'R. Krishna Kumar'
'S. Balasubramanian'
'Israel Goldberg'

_publ_section_title
;
 Supramolecular Multiporphyrin Architecture. Coordination Polymers and
 Open Networks in Crystals of Tetrakis(4-cyanophenyl)- and
 Tetrakis(4-nitrophenyl)metalloporphyrin
;
_journal_name_full 'Inorganic Chemistry'
_journal_page_first 541
_journal_page_last 552
_journal_paper_doi 10.1021/ic971259u
_journal_volume 37
_journal_year 1998
_chemical_formula_moiety 'C48 H24 N8 Zn . C H Cl3'
_chemical_formula_sum 'C49 H25 Cl3 N8 Zn'
_chemical_formula_weight 897.56
_chemical_name_systematic
; 
 zinc(II)-tetra(4-cyanophenyl)porphyrin chloroform solvate
;
_space_group_IT_number 15
_symmetry_cell_setting monoclinic
_symmetry_space_group_name_Hall '-C 2yc'
_symmetry_space_group_name_H-M 'C 1 2/c 1'
_atom_sites_solution_hydrogens geom
_atom_sites_solution_primary direct
_atom_sites_solution_secondary difmap
_audit_creation_method SHELXL
_cell_angle_alpha 90.00
_cell_angle_beta 111.120(10)
_cell_angle_gamma 90.00
_cell_formula_units_Z 4
_cell_length_a 25.368(4)
_cell_length_b 8.089(2)
_cell_length_c 22.425(5)
_cell_measurement_temperature 298(2)
_cell_volume 4292.5(16)
_diffrn_ambient_temperature 298(2)
_diffrn_radiation_monochromator graphite
_diffrn_radiation_source 'fine-focus sealed tube'
_diffrn_radiation_type MoK\a
_diffrn_radiation_wavelength 0.71070
_diffrn_reflns_av_R_equivalents 0.0192
_diffrn_reflns_av_sigmaI/netI 0.0724
_diffrn_reflns_limit_h_max 25
_diffrn_reflns_limit_h_min 0
_diffrn_reflns_limit_k_max 9
_diffrn_reflns_limit_k_min 0
_diffrn_reflns_limit_l_max 24
_diffrn_reflns_limit_l_min -26
_diffrn_reflns_number 2530
_diffrn_reflns_theta_max 24.94
_diffrn_reflns_theta_min 1.72
_exptl_absorpt_coefficient_mu 0.614
_exptl_crystal_density_diffrn 1.204
_exptl_crystal_F_000 1592
_refine_diff_density_max 0.594
_refine_diff_density_min -0.487
_refine_diff_density_rms 0.076
_refine_ls_extinction_method none
_refine_ls_goodness_of_fit_all 0.598
_refine_ls_goodness_of_fit_obs 0.610
_refine_ls_matrix_type full
_refine_ls_number_parameters 259
_refine_ls_number_reflns 2457
_refine_ls_number_restraints 0
_refine_ls_restrained_S_all 0.598
_refine_ls_restrained_S_obs 0.610
_refine_ls_R_factor_all 0.0832
_refine_ls_R_factor_obs 0.0650
_refine_ls_shift/esd_max 0.665
_refine_ls_shift/esd_mean 0.075
_refine_ls_structure_factor_coef Fsqd
_refine_ls_weighting_details 'w=1/[\s^2^(Fo^2^)+(0.3126P)^2^+16.8929P] where P=(Fo^2^+2Fc^2^)/3'
_refine_ls_weighting_scheme calc
_refine_ls_wR_factor_all 0.2362
_refine_ls_wR_factor_obs 0.2061
_reflns_number_observed 1803
_reflns_number_total 2457
_reflns_observed_criterion >2sigma(I)
_cod_data_source_file ic971259u_02.cif
_cod_data_source_block 2
_cod_depositor_comments
;
The following automatic conversions were performed:

'_refine_ls_weighting_scheme' value 'calc
w=1/[\s^2^(Fo^2^)+(0.3126P)^2^+16.8929P] where P=(Fo^2^+2Fc^2^)/3'
was changed to 'calc'. New tag '_refine_ls_weighting_details' was
created. The value of the new tag was set to
'w=1/[\s^2^(Fo^2^)+(0.3126P)^2^+16.8929P] where P=(Fo^2^+2Fc^2^)/3'.

Automatic conversion script
Id: cif_fix_values 3143 2015-03-26 13:38:13Z robertas 
;
_cod_database_code 4322641

loop_
_symmetry_equiv_pos_as_xyz
'x, y, z'
'-x, y, -z+1/2'
'x+1/2, y+1/2, z'
'-x+1/2, y+1/2, -z+1/2'
'-x, -y, -z'
'x, -y, z-1/2'
'-x+1/2, -y+1/2, -z'
'x+1/2, -y+1/2, z-1/2'

loop_
_atom_site_aniso_label
_atom_site_aniso_U_11
_atom_site_aniso_U_22
_atom_site_aniso_U_33
_atom_site_aniso_U_23
_atom_site_aniso_U_13
_atom_site_aniso_U_12
Zn29 0.0803(9) 0.0399(6) 0.0606(7) 0.0036(5) 0.0456(6) 0.0021(5)
N1 0.055(3) 0.055(3) 0.039(3) 0.002(2) 0.014(2) 0.001(3)
N2 0.061(3) 0.053(3) 0.044(3) 0.001(2) 0.023(3) 0.000(3)
C3 0.066(4) 0.047(3) 0.041(3) 0.004(3) 0.020(3) -0.001(3)
C4 0.057(4) 0.056(4) 0.047(3) 0.003(3) 0.024(3) -0.002(3)
C5 0.054(4) 0.058(4) 0.041(3) -0.002(3) 0.021(3) -0.006(3)
C6 0.074(4) 0.078(5) 0.052(4) 0.006(4) 0.038(4) 0.007(4)
C7 0.062(4) 0.076(5) 0.066(4) -0.002(4) 0.035(4) 0.014(4)
C8 0.062(4) 0.057(4) 0.045(3) -0.006(3) 0.024(3) -0.006(3)
C9 0.051(3) 0.048(3) 0.042(3) -0.006(3) 0.018(3) -0.003(3)
C10 0.066(4) 0.053(4) 0.051(3) -0.002(3) 0.030(3) 0.005(3)
C11 0.106(6) 0.064(4) 0.064(4) 0.017(4) 0.052(4) 0.030(4)
C12 0.089(5) 0.062(4) 0.059(4) 0.020(3) 0.033(4) 0.021(4)
C13 0.081(5) 0.053(4) 0.045(3) 0.009(3) 0.034(3) 0.010(4)
C14 0.091(6) 0.110(7) 0.068(5) 0.024(5) 0.044(4) 0.004(5)
C15 0.115(7) 0.122(8) 0.142(9) 0.070(7) 0.099(7) 0.034(6)
C16 0.190(11) 0.114(8) 0.082(7) 0.069(6) 0.105(9) 0.100(8)
C17 0.195(11) 0.079(6) 0.074(6) 0.031(5) 0.073(7) 0.077(7)
C18 0.130(7) 0.058(4) 0.057(4) 0.009(3) 0.042(5) 0.018(4)
C19 0.285(17) 0.145(10) 0.166(10) 0.091(9) 0.187(12) 0.130(11)
N20 0.448(22) 0.161(11) 0.251(14) 0.132(11) 0.289(16) 0.185(13)
C21 0.054(4) 0.050(4) 0.046(3) 0.000(3) 0.021(3) 0.002(3)
C22 0.051(4) 0.064(4) 0.057(4) -0.005(3) 0.021(3) 0.001(4)
C23 0.081(5) 0.046(4) 0.075(4) -0.007(3) 0.036(4) -0.007(4)
C24 0.059(4) 0.050(4) 0.069(4) -0.004(3) 0.022(3) 0.001(4)
C25 0.056(4) 0.080(5) 0.116(7) 0.008(5) 0.017(4) 0.005(5)
C26 0.079(5) 0.053(4) 0.089(5) -0.003(4) 0.030(4) -0.006(4)
C27 0.084(5) 0.075(5) 0.095(6) 0.005(5) 0.034(5) 0.019(5)
N28 0.117(6) 0.095(6) 0.140(7) 0.018(5) 0.053(6) 0.037(5)

loop_
_atom_site_label
_atom_site_type_symbol
_atom_site_fract_x
_atom_site_fract_y
_atom_site_fract_z
_atom_site_U_iso_or_equiv
_atom_site_thermal_displace_type
_atom_site_occupancy
_atom_site_calc_flag
_atom_site_refinement_flags
_atom_site_disorder_group
Zn29 Zn 0.2500 0.2500 0.5000 0.0547(5) Uani 1 d S .
N1 N 0.3059(2) 0.1845(7) 0.4576(2) 0.0505(13) Uani 1 d . .
N2 N 0.2753(2) 0.0496(6) 0.5594(2) 0.0519(13) Uani 1 d . .
C3 C 0.2579(3) 0.0169(7) 0.6095(3) 0.051(2) Uani 1 d . .
C4 C 0.2837(3) 0.3998(8) 0.3745(3) 0.052(2) Uani 1 d . .
C5 C 0.3134(3) 0.2603(7) 0.4060(3) 0.050(2) Uani 1 d . .
C6 C 0.3554(3) 0.1709(9) 0.3888(3) 0.064(2) Uani 1 d . .
H6 H 0.3676(3) 0.1975(9) 0.3555(3) 0.077 Uiso 1 calc R .
C7 C 0.3735(3) 0.0428(9) 0.4293(3) 0.065(2) Uani 1 d . .
H7 H 0.4009(3) -0.0342(9) 0.4297(3) 0.077 Uiso 1 calc R .
C8 C 0.3421(3) 0.0473(8) 0.4723(3) 0.054(2) Uani 1 d . .
C9 C 0.3476(2) -0.0636(7) 0.5212(3) 0.0468(15) Uani 1 d . .
C10 C 0.3152(3) -0.0594(8) 0.5608(3) 0.054(2) Uani 1 d . .
C11 C 0.3256(3) -0.1679(9) 0.6150(3) 0.072(2) Uani 1 d . .
H11 H 0.3521(3) -0.2526(9) 0.6275(3) 0.086 Uiso 1 calc R .
C12 C 0.2892(3) -0.1227(8) 0.6441(3) 0.068(2) Uani 1 d . .
H12 H 0.2854(3) -0.1726(8) 0.6797(3) 0.082 Uiso 1 calc R .
C13 C 0.2970(3) 0.4623(8) 0.3187(3) 0.057(2) Uani 1 d . .
C14 C 0.3471(4) 0.5428(11) 0.3287(4) 0.085(2) Uani 1 d . .
H14 H 0.3724(4) 0.5631(11) 0.3699(4) 0.102 Uiso 1 calc R .
C15 C 0.3594(4) 0.5947(13) 0.2741(6) 0.111(4) Uani 1 d . .
H15 H 0.3934(4) 0.6479(13) 0.2798(6) 0.134 Uiso 1 calc R .
C16 C 0.3220(6) 0.5669(14) 0.2141(5) 0.113(4) Uani 1 d . .
C17 C 0.2725(6) 0.4914(12) 0.2066(4) 0.109(4) Uani 1 d . .
H17 H 0.2462(6) 0.4761(12) 0.1655(4) 0.131 Uiso 1 calc R .
C18 C 0.2603(4) 0.4379(10) 0.2567(3) 0.079(2) Uani 1 d . .
H18 H 0.2263(4) 0.3832(10) 0.2495(3) 0.095 Uiso 1 calc R .
C19 C 0.3368(7) 0.6170(16) 0.1611(6) 0.169(7) Uani 1 d . .
N20 N 0.3379(8) 0.6411(16) 0.1101(7) 0.242(9) Uani 1 d . .
C21 C 0.3883(3) -0.2059(8) 0.5313(3) 0.049(2) Uani 1 d . .
C22 C 0.3691(3) -0.3653(8) 0.5177(3) 0.057(2) Uani 1 d . .
H22 H 0.3303(3) -0.3837(8) 0.4996(3) 0.068 Uiso 1 calc R .
C23 C 0.4047(3) -0.4977(8) 0.5297(3) 0.065(2) Uani 1 d . .
H23 H 0.3905(3) -0.6038(8) 0.5187(3) 0.078 Uiso 1 calc R .
C24 C 0.4617(3) -0.4726(8) 0.5579(3) 0.060(2) Uani 1 d . .
C25 C 0.4823(3) -0.3114(11) 0.5709(4) 0.088(3) Uani 1 d . .
H25 H 0.5210(3) -0.2925(11) 0.5888(4) 0.105 Uiso 1 calc R .
C26 C 0.4451(3) -0.1809(10) 0.5568(4) 0.074(2) Uani 1 d . .
H26 H 0.4591(3) -0.0736(10) 0.5649(4) 0.088 Uiso 1 calc R .
C27 C 0.4981(4) -0.6168(11) 0.5749(4) 0.084(2) Uani 1 d . .
N28 N 0.5270(4) -0.7310(11) 0.5887(5) 0.116(3) Uani 1 d . .

loop_
_atom_type_symbol
_atom_type_description
_atom_type_scat_dispersion_real
_atom_type_scat_dispersion_imag
_atom_type_scat_source
C C 0.0033 0.0016 'International Tables Vol C Tables 4.2.6.8 and 6.1.1.4'
H H 0.0000 0.0000 'International Tables Vol C Tables 4.2.6.8 and 6.1.1.4'
Zn Zn 0.2839 1.4301 'International Tables Vol C Tables 4.2.6.8 and 6.1.1.4'
N N 0.0061 0.0033 'International Tables Vol C Tables 4.2.6.8 and 6.1.1.4'

loop_
_geom_angle_atom_site_label_1
_geom_angle_atom_site_label_2
_geom_angle_atom_site_label_3
_geom_angle
_geom_angle_site_symmetry_1
_geom_angle_site_symmetry_3
_geom_angle_publ_flag
N1 Zn29 N1 179.997(1) . 7_556 ?
N1 Zn29 N2 89.4(2) . . ?
N1 Zn29 N2 90.6(2) 7_556 . ?
N1 Zn29 N2 90.6(2) . 7_556 ?
N1 Zn29 N2 89.4(2) 7_556 7_556 ?
N2 Zn29 N2 180.0 . 7_556 ?
C5 N1 C8 105.8(5) . . ?
C5 N1 Zn29 127.1(4) . . ?
C8 N1 Zn29 127.1(4) . . ?
C10 N2 C3 108.5(5) . . ?
C10 N2 Zn29 126.6(4) . . ?
C3 N2 Zn29 124.6(4) . . ?
N2 C3 C4 127.5(5) . 7_556 ?
N2 C3 C12 108.4(5) . . ?
C4 C3 C12 124.0(6) 7_556 . ?
C5 C4 C3 125.1(5) . 7_556 ?
C5 C4 C13 117.0(5) . . ?
C3 C4 C13 117.9(5) 7_556 . ?
N1 C5 C4 124.8(6) . . ?
N1 C5 C6 109.7(5) . . ?
C4 C5 C6 125.5(6) . . ?
C7 C6 C5 108.0(6) . . ?
C6 C7 C8 107.1(6) . . ?
C9 C8 N1 124.6(6) . . ?
C9 C8 C7 125.9(6) . . ?
N1 C8 C7 109.5(5) . . ?
C8 C9 C10 124.6(6) . . ?
C8 C9 C21 118.8(5) . . ?
C10 C9 C21 116.5(5) . . ?
N2 C10 C9 127.6(6) . . ?
N2 C10 C11 109.2(5) . . ?
C9 C10 C11 123.0(6) . . ?
C12 C11 C10 107.0(6) . . ?
C11 C12 C3 106.9(6) . . ?
C14 C13 C18 118.8(7) . . ?
C14 C13 C4 119.8(6) . . ?
C18 C13 C4 121.3(7) . . ?
C13 C14 C15 118.2(8) . . ?
C16 C15 C14 120.7(10) . . ?
C15 C16 C17 119.0(8) . . ?
C15 C16 C19 118.6(14) . . ?
C17 C16 C19 122.4(14) . . ?
C18 C17 C16 121.8(10) . . ?
C17 C18 C13 121.4(9) . . ?
N20 C19 C16 165.1(20) . . ?
C26 C21 C22 118.1(6) . . ?
C26 C21 C9 120.9(6) . . ?
C22 C21 C9 120.9(5) . . ?
C23 C22 C21 122.4(6) . . ?
C22 C23 C24 119.3(6) . . ?
C23 C24 C25 119.3(6) . . ?
C23 C24 C27 118.0(6) . . ?
C25 C24 C27 122.7(7) . . ?
C26 C25 C24 119.6(7) . . ?
C21 C26 C25 121.2(8) . . ?
N28 C27 C24 179.6(9) . . ?

loop_
_geom_bond_atom_site_label_1
_geom_bond_atom_site_label_2
_geom_bond_distance
_geom_bond_site_symmetry_2
_geom_bond_publ_flag
Zn29 N1 2.041(5) . ?
Zn29 N1 2.041(5) 7_556 ?
Zn29 N2 2.049(5) . ?
Zn29 N2 2.049(5) 7_556 ?
N1 C5 1.381(8) . ?
N1 C8 1.402(8) . ?
N2 C10 1.335(8) . ?
N2 C3 1.373(7) . ?
C3 C4 1.405(9) 7_556 ?
C3 C12 1.436(9) . ?
C4 C5 1.398(8) . ?
C4 C3 1.404(9) 7_556 ?
C4 C13 1.497(8) . ?
C5 C6 1.451(9) . ?
C6 C7 1.346(10) . ?
C7 C8 1.454(9) . ?
C8 C9 1.385(8) . ?
C9 C10 1.411(9) . ?
C9 C21 1.508(8) . ?
C10 C11 1.444(9) . ?
C11 C12 1.358(10) . ?
C13 C14 1.373(10) . ?
C13 C18 1.381(10) . ?
C14 C15 1.432(11) . ?
C15 C16 1.36(2) . ?
C16 C17 1.35(2) . ?
C16 C19 1.427(14) . ?
C17 C18 1.341(12) . ?
C19 N20 1.170(13) . ?
C21 C26 1.362(10) . ?
C21 C22 1.373(9) . ?
C22 C23 1.365(9) . ?
C23 C24 1.367(9) . ?
C24 C25 1.396(11) . ?
C24 C27 1.452(11) . ?
C25 C26 1.374(12) . ?
C27 N28 1.149(10) . ?
